data_7005182
loop_
_publ_author_name
'Laurencin, Danielle'
'Thouvenot, Ren\'e'
'Boubekeur, Kamal'
'Proust, Anna'

_publ_section_title
;
 Synthesis and reactivity of {Ru(p-cymene)}2+ derivatives of
 [Nb6O19]8-: a rational approach towards fluxional organometallic
 derivatives of polyoxometalates.
;
_journal_issue 13
_journal_name_full 'Dalton transactions (Cambridge, England : 2003)'
_journal_page_first 1334
_journal_page_last 1345
_journal_paper_doi 10.1039/b617390j
_journal_year 2007
_chemical_formula_moiety 'C20 H56 K4 Nb6 O19 Ru2, 14(O)'
_chemical_formula_sum 'C20 H56 K4 Nb6 O33 Ru2'
_chemical_formula_weight 1740.65
_chemical_name_systematic
;
?
;
_space_group_IT_number 2
_symmetry_cell_setting triclinic
_symmetry_space_group_name_Hall '-P 1'
_symmetry_space_group_name_H-M 'P -1'
_atom_sites_solution_hydrogens geom
_atom_sites_solution_primary direct
_atom_sites_solution_secondary difmap
_audit_creation_method SHELXL-97
_cell_angle_alpha 103.546(8)
_cell_angle_beta 99.832(7)
_cell_angle_gamma 95.962(5)
_cell_formula_units_Z 2
_cell_length_a 9.4520(6)
_cell_length_b 14.3330(17)
_cell_length_c 20.2351(19)
_cell_measurement_reflns_used 134
_cell_measurement_temperature 200(2)
_cell_measurement_theta_max 30.00
_cell_measurement_theta_min 2.03
_cell_volume 2596.2(4)
_computing_cell_refinement 'DIRAX/LSQ (Duisenberg & Schreurs, 1989-2000)'
_computing_data_collection 'COLLECT (Nonius BV, 1997-2000)'
_computing_data_reduction 'EvalCCD (Duisenberg & Schreurs 1990-2000)'
_computing_molecular_graphics 'DIAMOND (Brandenburg, 1999)'
_computing_publication_material 'SHELXL-97 (Sheldrick, 1997)'
_computing_structure_refinement 'SHELXL-97 (Sheldrick, 1997)'
_computing_structure_solution 'SHELXS-97 (Sheldrick, 1990)'
_diffrn_ambient_temperature 200(2)
_diffrn_detector_area_resol_mean 9
_diffrn_measured_fraction_theta_full 0.974
_diffrn_measured_fraction_theta_max 0.974
_diffrn_measurement_device '95mm CCD camera on \k-goniostat'
_diffrn_measurement_device_type KappaCCD
_diffrn_measurement_method CCD
_diffrn_radiation_monochromator 'horizonally mounted graphite crystal'
_diffrn_radiation_source 'fine-focus sealed tube'
_diffrn_radiation_type MoK\a
_diffrn_radiation_wavelength 0.71073
_diffrn_reflns_av_R_equivalents 0.0404
_diffrn_reflns_av_sigmaI/netI 0.0596
_diffrn_reflns_limit_h_max 13
_diffrn_reflns_limit_h_min -13
_diffrn_reflns_limit_k_max 20
_diffrn_reflns_limit_k_min -20
_diffrn_reflns_limit_l_max 28
_diffrn_reflns_limit_l_min -28
_diffrn_reflns_number 44535
_diffrn_reflns_theta_full 30.00
_diffrn_reflns_theta_max 30.00
_diffrn_reflns_theta_min 2.03
_diffrn_standards_decay_% 0
_diffrn_standards_number 0
_exptl_absorpt_coefficient_mu 2.248
_exptl_absorpt_correction_T_max 0.7499
_exptl_absorpt_correction_T_min 0.6471
_exptl_absorpt_correction_type multi-scan
_exptl_absorpt_process_details
;
R.H. Blessing, Acta Cryst. (1995), A51, 33-38
;
_exptl_crystal_colour yellow
_exptl_crystal_density_diffrn 2.191
_exptl_crystal_density_meas ?
_exptl_crystal_density_method .
_exptl_crystal_description plate-like
_exptl_crystal_F_000 1644
_exptl_crystal_size_max 0.21
_exptl_crystal_size_mid 0.18
_exptl_crystal_size_min 0.14
_refine_diff_density_max 0.916
_refine_diff_density_min -0.900
_refine_diff_density_rms 0.162
_refine_ls_extinction_method none
_refine_ls_goodness_of_fit_ref 1.080
_refine_ls_hydrogen_treatment constr
_refine_ls_matrix_type full
_refine_ls_number_parameters 592
_refine_ls_number_reflns 14771
_refine_ls_number_restraints 0
_refine_ls_restrained_S_all 1.080
_refine_ls_R_factor_all 0.0809
_refine_ls_R_factor_gt 0.0373
_refine_ls_shift/su_max 0.002
_refine_ls_shift/su_mean 0.000
_refine_ls_structure_factor_coef Fsqd
_refine_ls_weighting_details 'calc w=1/[\s^2^(Fo^2^)+(0.0309P)^2^+5.4673P] where P=(Fo^2^+2Fc^2^)/3'
_refine_ls_weighting_scheme calc
_refine_ls_wR_factor_gt 0.0838
_refine_ls_wR_factor_ref 0.0947
_reflns_number_gt 9298
_reflns_number_total 14771
_reflns_threshold_expression >2sigma(I)
_cod_data_source_file b617390j.txt
_cod_data_source_block dan1
_cod_database_code 7005182

loop_
_symmetry_equiv_pos_as_xyz
'x, y, z'
'-x, -y, -z'

loop_
_atom_site_label
_atom_site_type_symbol
_atom_site_fract_x
_atom_site_fract_y
_atom_site_fract_z
_atom_site_U_iso_or_equiv
_atom_site_adp_type
_atom_site_occupancy
_atom_site_symmetry_multiplicity
_atom_site_calc_flag
_atom_site_refinement_flags
_atom_site_disorder_assembly
_atom_site_disorder_group
Ru1 Ru 0.50616(4) 0.78129(3) 0.268845(19) 0.01325(8) Uani 1 1 d . . .
Ru2 Ru 0.44399(4) 0.24301(3) 0.234548(19) 0.01334(8) Uani 1 1 d . . .
Nb1 Nb 0.58632(4) 0.40345(3) 0.17263(2) 0.01220(9) Uani 1 1 d . . .
Nb2 Nb 0.39225(4) 0.57984(3) 0.15754(2) 0.01182(8) Uani 1 1 d . . .
Nb3 Nb 0.56331(4) 0.44246(3) 0.34436(2) 0.01146(8) Uani 1 1 d . . .
Nb4 Nb 0.25195(4) 0.40596(3) 0.22023(2) 0.01229(9) Uani 1 1 d . . .
Nb5 Nb 0.37119(4) 0.62060(3) 0.33070(2) 0.01154(8) Uani 1 1 d . . .
Nb6 Nb 0.70453(4) 0.61836(3) 0.28268(2) 0.01192(9) Uani 1 1 d . . .
K1 K 0.70434(11) 0.67158(8) 0.47983(6) 0.0256(2) Uani 1 1 d . . .
K2 K 0.25496(12) 0.32815(9) 0.01603(6) 0.0295(3) Uani 1 1 d . . .
K3 K 0.93853(12) 0.49306(11) 0.12182(7) 0.0430(4) Uani 1 1 d . . .
K4 K 1.02673(11) 0.55192(9) 0.38131(6) 0.0268(2) Uani 1 1 d . . .
O1 O 0.4792(3) 0.5123(2) 0.25126(15) 0.0118(6) Uani 1 1 d . . .
O2 O 0.0851(3) 0.3264(2) 0.19667(17) 0.0205(7) Uani 1 1 d . . .
O3 O 0.6664(3) 0.3225(2) 0.11526(16) 0.0203(7) Uani 1 1 d . . .
O4 O 0.2119(3) 0.5140(2) 0.29008(15) 0.0149(6) Uani 1 1 d . . .
O5 O 0.2280(3) 0.4814(2) 0.15051(15) 0.0143(6) Uani 1 1 d . . .
O6 O 0.4935(3) 0.4795(2) 0.11272(15) 0.0136(6) Uani 1 1 d . . .
O7 O 0.4630(3) 0.5441(2) 0.39014(15) 0.0140(6) Uani 1 1 d . . .
O8 O 0.7275(3) 0.5430(2) 0.35255(15) 0.0142(6) Uani 1 1 d . . .
O9 O 0.7454(3) 0.5108(2) 0.21277(15) 0.0154(7) Uani 1 1 d . . .
O10 O 0.6244(3) 0.3567(2) 0.26101(15) 0.0127(6) Uani 1 1 d . . .
O11 O 0.3842(3) 0.3293(2) 0.16471(15) 0.0130(6) Uani 1 1 d . . .
O12 O 0.3310(3) 0.6657(2) 0.24114(15) 0.0128(6) Uani 1 1 d . . .
O13 O 0.5875(3) 0.6673(2) 0.20556(15) 0.0122(6) Uani 1 1 d . . .
O14 O 0.5718(3) 0.6955(2) 0.33790(15) 0.0128(6) Uani 1 1 d . . .
O15 O 0.6262(3) 0.3869(2) 0.41135(16) 0.0186(7) Uani 1 1 d . . .
O16 O 0.3307(3) 0.6328(2) 0.08924(16) 0.0198(7) Uani 1 1 d . . .
O17 O 0.2922(3) 0.7015(2) 0.38855(16) 0.0196(7) Uani 1 1 d . . .
O18 O 0.8706(3) 0.6975(2) 0.30560(16) 0.0200(7) Uani 1 1 d . . .
O19 O 0.3695(3) 0.3602(2) 0.29763(15) 0.0134(6) Uani 1 1 d . . .
C1 C 0.5588(5) 0.1209(3) 0.2023(3) 0.0243(11) Uani 1 1 d . . .
C2 C 0.5575(5) 0.1376(3) 0.2738(3) 0.0245(11) Uani 1 1 d . . .
H2 H 0.6466 0.1467 0.3062 0.029 Uiso 1 1 d R . .
C3 C 0.4264(5) 0.1408(3) 0.2982(3) 0.0206(10) Uani 1 1 d . . .
H3 H 0.4280 0.1507 0.3464 0.025 Uiso 1 1 d R . .
C4 C 0.2923(5) 0.1294(3) 0.2512(3) 0.0196(10) Uani 1 1 d . . .
C5 C 0.2948(5) 0.1131(3) 0.1796(3) 0.0217(10) Uani 1 1 d . . .
H5 H 0.2063 0.1050 0.1471 0.026 Uiso 1 1 d R . .
C6 C 0.4267(5) 0.1087(3) 0.1555(3) 0.0240(11) Uani 1 1 d . . .
H6 H 0.4254 0.0973 0.1072 0.029 Uiso 1 1 d R . .
C7 C 0.7017(6) 0.1229(4) 0.1782(3) 0.0409(15) Uani 1 1 d . . .
H7A H 0.7772 0.1676 0.2143 0.061 Uiso 1 1 calc R . .
H7B H 0.6918 0.1449 0.1356 0.061 Uiso 1 1 calc R . .
H7C H 0.7287 0.0576 0.1692 0.061 Uiso 1 1 calc R . .
C8 C 0.1491(5) 0.1387(4) 0.2756(3) 0.0299(13) Uani 1 1 d . . .
H8 H 0.0918 0.1752 0.2468 0.036 Uiso 1 1 calc R . .
C9 C 0.1676(7) 0.1936(5) 0.3519(3) 0.0470(17) Uani 1 1 d . . .
H9A H 0.0719 0.2017 0.3630 0.070 Uiso 1 1 calc R . .
H9B H 0.2256 0.2575 0.3601 0.070 Uiso 1 1 calc R . .
H9C H 0.2171 0.1567 0.3814 0.070 Uiso 1 1 calc R . .
C10 C 0.0617(6) 0.0375(4) 0.2626(4) 0.0504(18) Uani 1 1 d . . .
H10A H -0.0346 0.0439 0.2733 0.076 Uiso 1 1 calc R . .
H10B H 0.1127 0.0014 0.2923 0.076 Uiso 1 1 calc R . .
H10C H 0.0513 0.0025 0.2138 0.076 Uiso 1 1 calc R . .
C11 C 0.4021(5) 0.8799(3) 0.2148(3) 0.0228(11) Uani 1 1 d . . .
C12 C 0.3678(5) 0.8920(3) 0.2814(3) 0.0216(10) Uani 1 1 d . . .
H12 H 0.2688 0.8867 0.2853 0.026 Uiso 1 1 d R . .
C13 C 0.4769(5) 0.9113(3) 0.3421(3) 0.0218(10) Uani 1 1 d . . .
H13 H 0.4502 0.9197 0.3861 0.026 Uiso 1 1 d R . .
C14 C 0.6264(5) 0.9183(3) 0.3377(3) 0.0232(11) Uani 1 1 d . . .
C15 C 0.6604(5) 0.9045(3) 0.2713(3) 0.0229(11) Uani 1 1 d . . .
H15 H 0.7591 0.9069 0.2669 0.027 Uiso 1 1 d R . .
C16 C 0.5502(6) 0.8869(3) 0.2110(3) 0.0249(11) Uani 1 1 d . . .
H16 H 0.5765 0.8797 0.1670 0.030 Uiso 1 1 d R . .
C17 C 0.2834(6) 0.8571(4) 0.1517(3) 0.0366(14) Uani 1 1 d . . .
H17A H 0.2005 0.8161 0.1587 0.055 Uiso 1 1 calc R . .
H17B H 0.3188 0.8227 0.1114 0.055 Uiso 1 1 calc R . .
H17C H 0.2531 0.9176 0.1438 0.055 Uiso 1 1 calc R . .
C18 C 0.7462(6) 0.9348(4) 0.4011(3) 0.0319(13) Uani 1 1 d . . .
H18 H 0.8183 0.8906 0.3890 0.038 Uiso 1 1 calc R . .
C19 C 0.6946(8) 0.9146(5) 0.4638(3) 0.059(2) Uani 1 1 d . . .
H19A H 0.7787 0.9150 0.4998 0.089 Uiso 1 1 calc R . .
H19B H 0.6336 0.8509 0.4504 0.089 Uiso 1 1 calc R . .
H19C H 0.6380 0.9648 0.4819 0.089 Uiso 1 1 calc R . .
C20 C 0.8225(8) 1.0388(5) 0.4185(4) 0.066(2) Uani 1 1 d . . .
H20A H 0.9007 1.0504 0.4594 0.098 Uiso 1 1 calc R . .
H20B H 0.7525 1.0835 0.4283 0.098 Uiso 1 1 calc R . .
H20C H 0.8634 1.0495 0.3791 0.098 Uiso 1 1 calc R . .
O21 O 0.3011(3) 0.4858(3) -0.03517(17) 0.0249(8) Uani 1 1 d . . .
O22 O 0.9237(3) 0.3606(3) 0.30103(18) 0.0281(8) Uani 1 1 d . . .
O23 O 0.7492(3) 0.5161(3) 0.53884(18) 0.0283(8) Uani 1 1 d . . .
O24 O 1.0383(4) 0.6819(3) 0.20496(19) 0.0333(9) Uani 1 1 d . . .
O25 O 0.4748(4) 0.7533(3) 0.52535(18) 0.0289(8) Uani 1 1 d . . .
O26 O 0.5137(4) 0.2609(3) -0.01849(18) 0.0316(9) Uani 1 1 d . . .
O27 O -0.0455(4) 0.3589(3) -0.0110(2) 0.0506(12) Uani 1 1 d . . .
O28 O 0.9824(4) 0.7239(3) 0.4762(2) 0.0407(10) Uani 1 1 d . . .
O29 O 0.2008(4) 0.2525(3) -0.1356(2) 0.0397(10) Uani 1 1 d . . .
O30 O 0.1017(4) 0.8385(3) 0.3904(2) 0.0382(10) Uani 1 1 d . . .
O31 O 0.8493(4) 0.2749(3) 0.3991(2) 0.0479(11) Uani 1 1 d . . .
O32 O 0.8964(4) 0.2366(4) 0.0766(2) 0.0550(13) Uani 1 1 d . . .
O33 O 0.1695(10) 0.1145(7) -0.0623(7) 0.226(6) Uani 1 1 d . . .
O34 O 0.5628(7) 0.9364(4) 0.0317(3) 0.0927(19) Uani 1 1 d . . .

loop_
_atom_site_aniso_label
_atom_site_aniso_U_11
_atom_site_aniso_U_22
_atom_site_aniso_U_33
_atom_site_aniso_U_23
_atom_site_aniso_U_13
_atom_site_aniso_U_12
Ru1 0.01478(18) 0.00982(18) 0.01564(19) 0.00368(14) 0.00369(14) 0.00217(14)
Ru2 0.01416(18) 0.00997(18) 0.01592(19) 0.00297(14) 0.00294(14) 0.00297(13)
Nb1 0.01205(19) 0.0135(2) 0.0118(2) 0.00311(16) 0.00315(15) 0.00419(15)
Nb2 0.01206(19) 0.0128(2) 0.01084(19) 0.00346(16) 0.00148(14) 0.00339(15)
Nb3 0.01145(19) 0.0126(2) 0.0111(2) 0.00409(16) 0.00216(14) 0.00333(15)
Nb4 0.00943(19) 0.0122(2) 0.0148(2) 0.00336(16) 0.00148(15) 0.00166(15)
Nb5 0.01088(19) 0.0122(2) 0.0123(2) 0.00335(16) 0.00333(15) 0.00333(15)
Nb6 0.00928(19) 0.0136(2) 0.0129(2) 0.00377(16) 0.00193(14) 0.00160(15)
K1 0.0244(6) 0.0271(6) 0.0212(6) 0.0003(5) 0.0029(4) 0.0021(4)
K2 0.0308(6) 0.0309(7) 0.0263(6) 0.0075(5) 0.0044(5) 0.0040(5)
K3 0.0172(6) 0.0706(10) 0.0326(7) -0.0041(7) 0.0008(5) 0.0141(6)
K4 0.0158(5) 0.0363(7) 0.0287(6) 0.0075(5) 0.0056(4) 0.0061(5)
O1 0.0108(14) 0.0130(14) 0.0124(14) 0.0032(11) 0.0035(11) 0.0030(11)
O2 0.0148(16) 0.0180(17) 0.0258(19) 0.0026(14) 0.0025(13) -0.0012(13)
O3 0.0228(18) 0.0222(18) 0.0180(17) 0.0041(14) 0.0072(13) 0.0105(14)
O4 0.0113(15) 0.0156(16) 0.0189(17) 0.0052(13) 0.0051(12) 0.0027(12)
O5 0.0126(15) 0.0172(17) 0.0129(16) 0.0043(13) -0.0001(12) 0.0047(12)
O6 0.0131(15) 0.0157(16) 0.0129(16) 0.0041(13) 0.0034(12) 0.0041(12)
O7 0.0154(16) 0.0150(16) 0.0135(16) 0.0042(13) 0.0053(12) 0.0056(12)
O8 0.0122(15) 0.0165(16) 0.0140(16) 0.0056(13) 0.0010(12) 0.0019(12)
O9 0.0137(16) 0.0173(17) 0.0155(16) 0.0030(13) 0.0044(12) 0.0041(12)
O10 0.0152(15) 0.0094(15) 0.0143(16) 0.0028(12) 0.0041(12) 0.0041(12)
O11 0.0120(15) 0.0126(16) 0.0139(16) 0.0032(12) -0.0002(12) 0.0044(12)
O12 0.0137(15) 0.0125(15) 0.0121(15) 0.0027(12) 0.0032(12) 0.0019(12)
O13 0.0137(15) 0.0099(15) 0.0143(16) 0.0048(12) 0.0034(12) 0.0026(12)
O14 0.0109(15) 0.0126(16) 0.0150(16) 0.0036(13) 0.0029(12) 0.0013(12)
O15 0.0204(17) 0.0198(17) 0.0175(17) 0.0086(14) 0.0022(13) 0.0053(13)
O16 0.0236(18) 0.0218(18) 0.0165(17) 0.0095(14) 0.0019(13) 0.0077(14)
O17 0.0202(17) 0.0218(18) 0.0188(18) 0.0053(14) 0.0061(13) 0.0077(14)
O18 0.0120(16) 0.0235(18) 0.0220(18) 0.0034(15) 0.0027(13) -0.0008(13)
O19 0.0133(15) 0.0124(16) 0.0153(16) 0.0042(13) 0.0035(12) 0.0031(12)
C1 0.029(3) 0.011(2) 0.035(3) 0.004(2) 0.014(2) 0.006(2)
C2 0.023(3) 0.011(2) 0.039(3) 0.009(2) 0.001(2) 0.0068(19)
C3 0.027(3) 0.011(2) 0.025(3) 0.008(2) 0.004(2) 0.0040(19)
C4 0.021(2) 0.009(2) 0.029(3) 0.0040(19) 0.008(2) -0.0003(18)
C5 0.025(3) 0.008(2) 0.027(3) 0.0024(19) -0.002(2) -0.0014(19)
C6 0.038(3) 0.010(2) 0.024(3) 0.001(2) 0.011(2) 0.005(2)
C7 0.038(3) 0.027(3) 0.068(5) 0.014(3) 0.030(3) 0.015(3)
C8 0.023(3) 0.021(3) 0.054(4) 0.018(3) 0.017(2) 0.006(2)
C9 0.057(4) 0.043(4) 0.054(4) 0.016(3) 0.039(3) 0.013(3)
C10 0.035(3) 0.031(3) 0.092(6) 0.014(4) 0.033(3) 0.004(3)
C11 0.031(3) 0.009(2) 0.027(3) 0.006(2) -0.001(2) 0.0057(19)
C12 0.023(3) 0.011(2) 0.033(3) 0.007(2) 0.006(2) 0.0092(19)
C13 0.031(3) 0.004(2) 0.030(3) 0.0012(19) 0.010(2) 0.0036(19)
C14 0.029(3) 0.012(2) 0.026(3) 0.004(2) 0.002(2) 0.001(2)
C15 0.027(3) 0.015(2) 0.028(3) 0.009(2) 0.006(2) 0.002(2)
C16 0.042(3) 0.014(2) 0.023(3) 0.011(2) 0.013(2) 0.004(2)
C17 0.043(3) 0.022(3) 0.040(4) 0.006(3) -0.007(3) 0.012(2)
C18 0.037(3) 0.021(3) 0.029(3) 0.000(2) -0.004(2) 0.001(2)
C19 0.070(5) 0.057(5) 0.041(4) 0.022(4) -0.014(3) -0.019(4)
C20 0.081(5) 0.046(4) 0.046(4) 0.009(3) -0.017(4) -0.042(4)
O21 0.0237(18) 0.029(2) 0.0239(19) 0.0093(16) 0.0073(14) 0.0034(15)
O22 0.0197(18) 0.039(2) 0.030(2) 0.0142(17) 0.0069(15) 0.0091(15)
O23 0.0258(19) 0.038(2) 0.025(2) 0.0138(17) 0.0069(15) 0.0054(16)
O24 0.0231(19) 0.053(3) 0.029(2) 0.0165(19) 0.0060(15) 0.0137(17)
O25 0.029(2) 0.032(2) 0.025(2) 0.0074(16) 0.0074(15) -0.0021(16)
O26 0.035(2) 0.031(2) 0.027(2) 0.0050(17) 0.0048(16) 0.0019(17)
O27 0.025(2) 0.065(3) 0.048(3) -0.007(2) 0.0013(18) 0.008(2)
O28 0.029(2) 0.054(3) 0.033(2) 0.004(2) 0.0051(17) -0.0029(19)
O29 0.038(2) 0.049(3) 0.037(2) 0.019(2) 0.0074(18) 0.0101(19)
O30 0.034(2) 0.026(2) 0.046(3) -0.0016(19) -0.0012(18) 0.0087(17)
O31 0.043(2) 0.064(3) 0.051(3) 0.031(2) 0.014(2) 0.026(2)
O32 0.038(3) 0.082(4) 0.039(3) 0.001(2) 0.0051(19) 0.019(2)
O33 0.153(8) 0.151(9) 0.410(18) 0.174(11) 0.019(9) 0.019(7)
O34 0.143(5) 0.042(3) 0.088(5) 0.013(3) 0.013(4) 0.012(3)

loop_
_atom_type_symbol
_atom_type_description
_atom_type_scat_dispersion_real
_atom_type_scat_dispersion_imag
_atom_type_scat_source
C C 0.0033 0.0016 'International Tables Vol C Tables 4.2.6.8 and 6.1.1.4'
H H 0.0000 0.0000 'International Tables Vol C Tables 4.2.6.8 and 6.1.1.4'
K K 0.2009 0.2494 'International Tables Vol C Tables 4.2.6.8 and 6.1.1.4'
Nb Nb -2.0727 0.6215 'International Tables Vol C Tables 4.2.6.8 and 6.1.1.4'
O O 0.0106 0.0060 'International Tables Vol C Tables 4.2.6.8 and 6.1.1.4'
Ru Ru -1.2594 0.8363 'International Tables Vol C Tables 4.2.6.8 and 6.1.1.4'

loop_
_geom_angle_atom_site_label_1
_geom_angle_atom_site_label_2
_geom_angle_atom_site_label_3
_geom_angle
_geom_angle_site_symmetry_1
_geom_angle_site_symmetry_3
_geom_angle_publ_flag
O12 Ru1 O13 77.10(11) . . ?
O12 Ru1 O14 77.71(11) . . ?
O13 Ru1 O14 76.98(11) . . ?
O12 Ru1 C12 93.84(15) . . ?
O13 Ru1 C12 151.24(16) . . ?
O14 Ru1 C12 128.28(15) . . ?
O12 Ru1 C15 165.12(15) . . ?
O13 Ru1 C15 100.84(16) . . ?
O14 Ru1 C15 116.45(15) . . ?
C12 Ru1 C15 80.93(18) . . ?
O12 Ru1 C13 115.50(15) . . ?
O13 Ru1 C13 166.51(15) . . ?
O14 Ru1 C13 100.26(15) . . ?
C12 Ru1 C13 38.17(18) . . ?
C15 Ru1 C13 68.29(18) . . ?
O12 Ru1 C16 126.93(16) . . ?
O13 Ru1 C16 95.66(16) . . ?
O14 Ru1 C16 152.60(16) . . ?
C12 Ru1 C16 67.83(19) . . ?
C15 Ru1 C16 38.24(18) . . ?
C13 Ru1 C16 80.71(19) . . ?
O12 Ru1 C14 151.68(16) . . ?
O13 Ru1 C14 128.42(15) . . ?
O14 Ru1 C14 94.99(15) . . ?
C12 Ru1 C14 69.05(18) . . ?
C15 Ru1 C14 37.76(18) . . ?
C13 Ru1 C14 38.19(18) . . ?
C16 Ru1 C14 68.70(19) . . ?
O12 Ru1 C11 98.30(15) . . ?
O13 Ru1 C11 115.56(16) . . ?
O14 Ru1 C11 165.95(16) . . ?
C12 Ru1 C11 37.96(18) . . ?
C15 Ru1 C11 69.04(18) . . ?
C13 Ru1 C11 69.05(19) . . ?
C16 Ru1 C11 37.71(18) . . ?
C14 Ru1 C11 82.14(18) . . ?
O12 Ru1 Nb5 40.60(8) . . ?
O13 Ru1 Nb5 85.76(7) . . ?
O14 Ru1 Nb5 40.42(7) . . ?
C12 Ru1 Nb5 105.18(13) . . ?
C15 Ru1 Nb5 154.26(13) . . ?
C13 Ru1 Nb5 100.77(13) . . ?
C16 Ru1 Nb5 166.78(14) . . ?
C14 Ru1 Nb5 120.34(13) . . ?
C11 Ru1 Nb5 130.47(13) . . ?
O12 Ru1 Nb2 39.79(8) . . ?
O13 Ru1 Nb2 40.09(7) . . ?
O14 Ru1 Nb2 85.11(8) . . ?
C12 Ru1 Nb2 119.90(13) . . ?
C15 Ru1 Nb2 132.45(14) . . ?
C13 Ru1 Nb2 153.39(13) . . ?
C16 Ru1 Nb2 106.38(14) . . ?
C14 Ru1 Nb2 168.16(13) . . ?
C11 Ru1 Nb2 100.53(13) . . ?
Nb5 Ru1 Nb2 66.616(14) . . ?
O12 Ru1 Nb6 84.96(8) . . ?
O13 Ru1 Nb6 39.83(8) . . ?
O14 Ru1 Nb6 39.82(8) . . ?
C12 Ru1 Nb6 168.01(14) . . ?
C15 Ru1 Nb6 103.01(13) . . ?
C13 Ru1 Nb6 132.59(13) . . ?
C16 Ru1 Nb6 122.12(14) . . ?
C14 Ru1 Nb6 107.04(13) . . ?
C11 Ru1 Nb6 154.01(14) . . ?
Nb5 Ru1 Nb6 66.431(14) . . ?
Nb2 Ru1 Nb6 65.809(14) . . ?
O19 Ru2 O11 77.21(11) . . ?
O19 Ru2 O10 76.76(11) . . ?
O11 Ru2 O10 77.04(11) . . ?
O19 Ru2 C5 119.88(15) . . ?
O11 Ru2 C5 97.58(15) . . ?
O10 Ru2 C5 161.36(16) . . ?
O19 Ru2 C2 124.19(16) . . ?
O11 Ru2 C2 156.39(16) . . ?
O10 Ru2 C2 97.04(15) . . ?
C5 Ru2 C2 80.71(18) . . ?
O19 Ru2 C6 156.87(15) . . ?
O11 Ru2 C6 96.07(15) . . ?
O10 Ru2 C6 123.80(15) . . ?
C5 Ru2 C6 38.26(18) . . ?
C2 Ru2 C6 67.95(19) . . ?
O19 Ru2 C3 98.16(15) . . ?
O11 Ru2 C3 160.69(14) . . ?
O10 Ru2 C3 120.57(15) . . ?
C5 Ru2 C3 68.17(18) . . ?
C2 Ru2 C3 37.95(18) . . ?
C6 Ru2 C3 80.82(18) . . ?
O19 Ru2 C1 161.44(16) . . ?
O11 Ru2 C1 119.51(16) . . ?
O10 Ru2 C1 98.23(15) . . ?
C5 Ru2 C1 68.60(18) . . ?
C2 Ru2 C1 37.93(19) . . ?
C6 Ru2 C1 37.55(18) . . ?
C3 Ru2 C1 68.69(18) . . ?
O19 Ru2 C4 95.66(15) . . ?
O11 Ru2 C4 123.16(15) . . ?
O10 Ru2 C4 156.82(15) . . ?
C5 Ru2 C4 38.15(18) . . ?
C2 Ru2 C4 68.84(18) . . ?
C6 Ru2 C4 69.24(18) . . ?
C3 Ru2 C4 37.95(17) . . ?
C1 Ru2 C4 81.97(17) . . ?
O19 Ru2 Nb4 40.03(8) . . ?
O11 Ru2 Nb4 40.48(8) . . ?
O10 Ru2 Nb4 85.56(8) . . ?
C5 Ru2 Nb4 102.03(13) . . ?
C2 Ru2 Nb4 163.01(14) . . ?
C6 Ru2 Nb4 124.17(14) . . ?
C3 Ru2 Nb4 127.31(13) . . ?
C1 Ru2 Nb4 158.41(14) . . ?
C4 Ru2 Nb4 102.82(12) . . ?
O19 Ru2 Nb3 39.42(8) . . ?
O11 Ru2 Nb3 85.12(8) . . ?
O10 Ru2 Nb3 40.27(8) . . ?
C5 Ru2 Nb3 158.12(13) . . ?
C2 Ru2 Nb3 105.28(14) . . ?
C6 Ru2 Nb3 163.36(13) . . ?
C3 Ru2 Nb3 103.34(13) . . ?
C1 Ru2 Nb3 128.63(14) . . ?
C4 Ru2 Nb3 123.70(13) . . ?
Nb4 Ru2 Nb3 66.246(15) . . ?
O19 Ru2 Nb1 84.76(8) . . ?
O11 Ru2 Nb1 40.04(7) . . ?
O10 Ru2 Nb1 39.84(8) . . ?
C5 Ru2 Nb1 128.00(13) . . ?
C2 Ru2 Nb1 124.85(13) . . ?
C6 Ru2 Nb1 104.46(13) . . ?
C3 Ru2 Nb1 159.15(12) . . ?
C1 Ru2 Nb1 102.96(13) . . ?
C4 Ru2 Nb1 162.70(13) . . ?
Nb4 Ru2 Nb1 66.683(14) . . ?
Nb3 Ru2 Nb1 66.138(14) . . ?
O3 Nb1 O9 101.67(13) . . ?
O3 Nb1 O6 102.66(13) . . ?
O9 Nb1 O6 89.92(12) . . ?
O3 Nb1 O10 102.61(13) . . ?
O9 Nb1 O10 90.21(12) . . ?
O6 Nb1 O10 154.17(12) . . ?
O3 Nb1 O11 103.83(13) . . ?
O9 Nb1 O11 154.27(12) . . ?
O6 Nb1 O11 87.86(11) . . ?
O10 Nb1 O11 80.97(11) . . ?
O3 Nb1 O1 179.38(13) . . ?
O9 Nb1 O1 78.23(11) . . ?
O6 Nb1 O1 77.96(11) . . ?
O10 Nb1 O1 76.78(11) . . ?
O11 Nb1 O1 76.23(10) . . ?
O3 Nb1 Ru2 95.16(10) . . ?
O9 Nb1 Ru2 132.01(9) . . ?
O6 Nb1 Ru2 129.66(8) . . ?
O10 Nb1 Ru2 42.05(8) . . ?
O11 Nb1 Ru2 41.97(8) . . ?
O1 Nb1 Ru2 84.48(7) . . ?
O3 Nb1 Nb6 133.87(10) . . ?
O9 Nb1 Nb6 32.21(9) . . ?
O6 Nb1 Nb6 83.81(9) . . ?
O10 Nb1 Nb6 82.62(8) . . ?
O11 Nb1 Nb6 122.16(8) . . ?
O1 Nb1 Nb6 46.03(7) . . ?
Ru2 Nb1 Nb6 115.770(17) . . ?
O3 Nb1 Nb2 134.56(10) . . ?
O9 Nb1 Nb2 83.39(9) . . ?
O6 Nb1 Nb2 31.91(8) . . ?
O10 Nb1 Nb2 122.64(8) . . ?
O11 Nb1 Nb2 81.24(8) . . ?
O1 Nb1 Nb2 46.05(7) . . ?
Ru2 Nb1 Nb2 114.875(16) . . ?
Nb6 Nb1 Nb2 62.777(14) . . ?
O3 Nb1 Nb3 135.31(10) . . ?
O9 Nb1 Nb3 80.70(9) . . ?
O6 Nb1 Nb3 122.03(9) . . ?
O10 Nb1 Nb3 32.91(8) . . ?
O11 Nb1 Nb3 78.82(8) . . ?
O1 Nb1 Nb3 44.08(7) . . ?
Ru2 Nb1 Nb3 56.776(14) . . ?
Nb6 Nb1 Nb3 59.028(13) . . ?
Nb2 Nb1 Nb3 90.127(15) . . ?
O3 Nb1 Nb4 136.30(10) . . ?
O9 Nb1 Nb4 122.02(9) . . ?
O6 Nb1 Nb4 79.35(8) . . ?
O10 Nb1 Nb4 78.73(8) . . ?
O11 Nb1 Nb4 32.58(8) . . ?
O1 Nb1 Nb4 43.79(7) . . ?
Ru2 Nb1 Nb4 56.442(12) . . ?
Nb6 Nb1 Nb4 89.820(15) . . ?
Nb2 Nb1 Nb4 58.437(12) . . ?
Nb3 Nb1 Nb4 59.714(13) . . ?
O16 Nb2 O6 102.19(14) . . ?
O16 Nb2 O5 102.50(13) . . ?
O6 Nb2 O5 89.76(12) . . ?
O16 Nb2 O12 103.01(13) . . ?
O6 Nb2 O12 154.43(12) . . ?
O5 Nb2 O12 88.99(12) . . ?
O16 Nb2 O13 102.15(13) . . ?
O6 Nb2 O13 90.66(12) . . ?
O5 Nb2 O13 154.67(12) . . ?
O12 Nb2 O13 79.89(11) . . ?
O16 Nb2 O1 178.49(13) . . ?
O6 Nb2 O1 78.45(11) . . ?
O5 Nb2 O1 78.83(11) . . ?
O12 Nb2 O1 76.25(11) . . ?
O13 Nb2 O1 76.46(10) . . ?
O16 Nb2 Ru1 94.54(11) . . ?
O6 Nb2 Ru1 131.97(8) . . ?
O5 Nb2 Ru1 130.10(9) . . ?
O12 Nb2 Ru1 41.27(8) . . ?
O13 Nb2 Ru1 41.55(8) . . ?
O1 Nb2 Ru1 84.04(7) . . ?
O16 Nb2 Nb4 134.98(10) . . ?
O6 Nb2 Nb4 83.75(8) . . ?
O5 Nb2 Nb4 32.48(8) . . ?
O12 Nb2 Nb4 81.56(8) . . ?
O13 Nb2 Nb4 122.55(8) . . ?
O1 Nb2 Nb4 46.35(7) . . ?
Ru1 Nb2 Nb4 114.545(17) . . ?
O16 Nb2 Nb1 134.55(11) . . ?
O6 Nb2 Nb1 32.37(8) . . ?
O5 Nb2 Nb1 83.97(9) . . ?
O12 Nb2 Nb1 122.21(8) . . ?
O13 Nb2 Nb1 82.92(8) . . ?
O1 Nb2 Nb1 46.08(7) . . ?
Ru1 Nb2 Nb1 115.598(17) . . ?
Nb4 Nb2 Nb1 62.970(13) . . ?
O16 Nb2 Nb6 135.06(10) . . ?
O6 Nb2 Nb6 80.25(8) . . ?
O5 Nb2 Nb6 122.43(8) . . ?
O12 Nb2 Nb6 78.93(8) . . ?
O13 Nb2 Nb6 33.19(8) . . ?
O1 Nb2 Nb6 43.60(7) . . ?
Ru1 Nb2 Nb6 57.174(13) . . ?
Nb4 Nb2 Nb6 89.950(15) . . ?
Nb1 Nb2 Nb6 58.469(13) . . ?
O16 Nb2 Nb5 135.48(11) . . ?
O6 Nb2 Nb5 122.32(9) . . ?
O5 Nb2 Nb5 80.15(9) . . ?
O12 Nb2 Nb5 32.59(8) . . ?
O13 Nb2 Nb5 78.27(8) . . ?
O1 Nb2 Nb5 43.87(7) . . ?
Ru1 Nb2 Nb5 56.111(13) . . ?
Nb4 Nb2 Nb5 58.439(14) . . ?
Nb1 Nb2 Nb5 89.951(15) . . ?
Nb6 Nb2 Nb5 60.007(13) . . ?
O15 Nb3 O7 103.29(13) . . ?
O15 Nb3 O8 102.65(13) . . ?
O7 Nb3 O8 88.51(12) . . ?
O15 Nb3 O19 102.77(13) . . ?
O7 Nb3 O19 89.71(12) . . ?
O8 Nb3 O19 154.23(12) . . ?
O15 Nb3 O10 101.55(13) . . ?
O7 Nb3 O10 154.84(12) . . ?
O8 Nb3 O10 89.91(12) . . ?
O19 Nb3 O10 80.97(11) . . ?
O15 Nb3 O1 178.04(13) . . ?
O7 Nb3 O1 78.53(11) . . ?
O8 Nb3 O1 78.04(11) . . ?
O19 Nb3 O1 76.42(11) . . ?
O10 Nb3 O1 76.58(11) . . ?
O15 Nb3 Ru2 93.53(10) . . ?
O7 Nb3 Ru2 131.37(9) . . ?
O8 Nb3 Ru2 132.00(9) . . ?
O19 Nb3 Ru2 41.81(8) . . ?
O10 Nb3 Ru2 42.32(8) . . ?
O1 Nb3 Ru2 84.68(7) . . ?
O15 Nb3 Nb5 135.56(10) . . ?
O7 Nb3 Nb5 32.29(8) . . ?
O8 Nb3 Nb5 83.00(9) . . ?
O19 Nb3 Nb5 81.84(8) . . ?
O10 Nb3 Nb5 122.68(8) . . ?
O1 Nb3 Nb5 46.24(7) . . ?
Ru2 Nb3 Nb5 115.404(17) . . ?
O15 Nb3 Nb6 134.92(10) . . ?
O7 Nb3 Nb6 83.27(8) . . ?
O8 Nb3 Nb6 32.33(8) . . ?
O19 Nb3 Nb6 122.00(8) . . ?
O10 Nb3 Nb6 82.04(8) . . ?
O1 Nb3 Nb6 45.72(7) . . ?
Ru2 Nb3 Nb6 115.552(17) . . ?
Nb5 Nb3 Nb6 62.655(13) . . ?
O15 Nb3 Nb4 135.06(10) . . ?
O7 Nb3 Nb4 80.37(9) . . ?
O8 Nb3 Nb4 122.28(8) . . ?
O19 Nb3 Nb4 32.40(8) . . ?
O10 Nb3 Nb4 79.30(8) . . ?
O1 Nb3 Nb4 44.25(7) . . ?
Ru2 Nb3 Nb4 56.813(13) . . ?
Nb5 Nb3 Nb4 58.606(13) . . ?
Nb6 Nb3 Nb4 89.965(15) . . ?
O15 Nb3 Nb1 134.17(10) . . ?
O7 Nb3 Nb1 122.53(9) . . ?
O8 Nb3 Nb1 80.41(9) . . ?
O19 Nb3 Nb1 78.94(8) . . ?
O10 Nb3 Nb1 32.77(8) . . ?
O1 Nb3 Nb1 44.01(7) . . ?
Ru2 Nb3 Nb1 57.086(13) . . ?
Nb5 Nb3 Nb1 90.254(15) . . ?
Nb6 Nb3 Nb1 58.501(14) . . ?
Nb4 Nb3 Nb1 60.470(13) . . ?
O2 Nb4 O4 102.26(13) . . ?
O2 Nb4 O5 101.75(13) . . ?
O4 Nb4 O5 90.56(12) . . ?
O2 Nb4 O19 103.93(13) . . ?
O4 Nb4 O19 89.20(12) . . ?
O5 Nb4 O19 153.77(11) . . ?
O2 Nb4 O11 103.33(13) . . ?
O4 Nb4 O11 154.08(11) . . ?
O5 Nb4 O11 88.21(12) . . ?
O19 Nb4 O11 80.78(11) . . ?
O2 Nb4 O1 179.31(14) . . ?
O4 Nb4 O1 78.43(11) . . ?
O5 Nb4 O1 78.29(11) . . ?
O19 Nb4 O1 75.97(10) . . ?
O11 Nb4 O1 75.98(10) . . ?
O2 Nb4 Ru2 94.77(11) . . ?
O4 Nb4 Ru2 131.06(9) . . ?
O5 Nb4 Ru2 130.41(9) . . ?
O19 Nb4 Ru2 41.99(8) . . ?
O11 Nb4 Ru2 42.32(8) . . ?
O1 Nb4 Ru2 84.71(7) . . ?
O2 Nb4 Nb5 134.23(11) . . ?
O4 Nb4 Nb5 31.97(8) . . ?
O5 Nb4 Nb5 84.06(9) . . ?
O19 Nb4 Nb5 81.93(8) . . ?
O11 Nb4 Nb5 122.32(8) . . ?
O1 Nb4 Nb5 46.45(7) . . ?
Ru2 Nb4 Nb5 115.903(17) . . ?
O2 Nb4 Nb2 133.89(11) . . ?
O4 Nb4 Nb2 83.94(8) . . ?
O5 Nb4 Nb2 32.15(8) . . ?
O19 Nb4 Nb2 121.95(8) . . ?
O11 Nb4 Nb2 81.32(8) . . ?
O1 Nb4 Nb2 46.14(7) . . ?
Ru2 Nb4 Nb2 115.464(16) . . ?
Nb5 Nb4 Nb2 63.048(14) . . ?
O2 Nb4 Nb3 135.81(11) . . ?
O4 Nb4 Nb3 80.02(8) . . ?
O5 Nb4 Nb3 122.43(8) . . ?
O19 Nb4 Nb3 32.06(8) . . ?
O11 Nb4 Nb3 78.86(8) . . ?
O1 Nb4 Nb3 44.14(7) . . ?
Ru2 Nb4 Nb3 56.941(13) . . ?
Nb5 Nb4 Nb3 58.977(13) . . ?
Nb2 Nb4 Nb3 90.281(14) . . ?
O2 Nb4 Nb1 135.69(11) . . ?
O4 Nb4 Nb1 122.05(8) . . ?
O5 Nb4 Nb1 79.80(8) . . ?
O19 Nb4 Nb1 78.15(8) . . ?
O11 Nb4 Nb1 32.50(8) . . ?
O1 Nb4 Nb1 43.62(7) . . ?
Ru2 Nb4 Nb1 56.875(12) . . ?
Nb5 Nb4 Nb1 90.079(14) . . ?
Nb2 Nb4 Nb1 58.593(12) . . ?
Nb3 Nb4 Nb1 59.816(12) . . ?
O17 Nb5 O4 101.91(13) . . ?
O17 Nb5 O7 102.46(13) . . ?
O4 Nb5 O7 90.04(12) . . ?
O17 Nb5 O14 103.45(13) . . ?
O4 Nb5 O14 154.25(12) . . ?
O7 Nb5 O14 88.77(12) . . ?
O17 Nb5 O12 103.30(13) . . ?
O4 Nb5 O12 88.97(12) . . ?
O7 Nb5 O12 153.86(12) . . ?
O14 Nb5 O12 81.02(11) . . ?
O17 Nb5 O1 179.22(13) . . ?
O4 Nb5 O1 78.49(11) . . ?
O7 Nb5 O1 78.19(11) . . ?
O14 Nb5 O1 76.10(11) . . ?
O12 Nb5 O1 76.02(11) . . ?
O17 Nb5 Ru1 94.45(10) . . ?
O4 Nb5 Ru1 131.02(9) . . ?
O7 Nb5 Ru1 131.00(8) . . ?
O14 Nb5 Ru1 42.37(8) . . ?
O12 Nb5 Ru1 42.16(8) . . ?
O1 Nb5 Ru1 84.79(7) . . ?
O17 Nb5 Nb4 134.02(10) . . ?
O4 Nb5 Nb4 32.11(9) . . ?
O7 Nb5 Nb4 83.71(9) . . ?
O14 Nb5 Nb4 122.35(8) . . ?
O12 Nb5 Nb4 81.65(8) . . ?
O1 Nb5 Nb4 46.38(7) . . ?
Ru1 Nb5 Nb4 115.783(17) . . ?
O17 Nb5 Nb3 134.60(10) . . ?
O4 Nb5 Nb3 83.21(9) . . ?
O7 Nb5 Nb3 32.14(8) . . ?
O14 Nb5 Nb3 82.17(8) . . ?
O12 Nb5 Nb3 121.99(8) . . ?
O1 Nb5 Nb3 46.06(7) . . ?
Ru1 Nb5 Nb3 116.151(16) . . ?
Nb4 Nb5 Nb3 62.417(14) . . ?
O17 Nb5 Nb6 136.08(10) . . ?
O4 Nb5 Nb6 122.00(9) . . ?
O7 Nb5 Nb6 79.64(8) . . ?
O14 Nb5 Nb6 32.79(8) . . ?
O12 Nb5 Nb6 78.80(8) . . ?
O1 Nb5 Nb6 43.51(7) . . ?
Ru1 Nb5 Nb6 57.445(12) . . ?
Nb4 Nb5 Nb6 89.889(15) . . ?
Nb3 Nb5 Nb6 58.724(12) . . ?
O17 Nb5 Nb2 135.74(10) . . ?
O4 Nb5 Nb2 79.95(9) . . ?
O7 Nb5 Nb2 121.80(9) . . ?
O14 Nb5 Nb2 78.88(8) . . ?
O12 Nb5 Nb2 32.62(8) . . ?
O1 Nb5 Nb2 43.61(7) . . ?
Ru1 Nb5 Nb2 57.273(13) . . ?
Nb4 Nb5 Nb2 58.514(13) . . ?
Nb3 Nb5 Nb2 89.665(15) . . ?
Nb6 Nb5 Nb2 59.832(13) . . ?
O18 Nb6 O9 101.78(13) . . ?
O18 Nb6 O8 102.22(13) . . ?
O9 Nb6 O8 90.90(12) . . ?
O18 Nb6 O14 103.49(13) . . ?
O9 Nb6 O14 154.32(12) . . ?
O8 Nb6 O14 88.24(12) . . ?
O18 Nb6 O13 102.82(13) . . ?
O9 Nb6 O13 90.03(12) . . ?
O8 Nb6 O13 154.20(11) . . ?
O14 Nb6 O13 79.99(11) . . ?
O18 Nb6 O1 179.53(13) . . ?
O9 Nb6 O1 78.40(11) . . ?
O8 Nb6 O1 78.21(11) . . ?
O14 Nb6 O1 76.30(11) . . ?
O13 Nb6 O1 76.73(10) . . ?
O18 Nb6 Ru1 95.52(11) . . ?
O9 Nb6 Ru1 131.18(9) . . ?
O8 Nb6 Ru1 129.44(9) . . ?
O14 Nb6 Ru1 41.40(8) . . ?
O13 Nb6 Ru1 41.41(8) . . ?
O1 Nb6 Ru1 84.04(7) . . ?
O18 Nb6 Nb1 133.92(11) . . ?
O9 Nb6 Nb1 32.15(8) . . ?
O8 Nb6 Nb1 83.91(9) . . ?
O14 Nb6 Nb1 122.44(8) . . ?
O13 Nb6 Nb1 83.25(8) . . ?
O1 Nb6 Nb1 46.25(7) . . ?
Ru1 Nb6 Nb1 115.727(17) . . ?
O18 Nb6 Nb3 134.42(10) . . ?
O9 Nb6 Nb3 83.77(9) . . ?
O8 Nb6 Nb3 32.21(8) . . ?
O14 Nb6 Nb3 81.89(8) . . ?
O13 Nb6 Nb3 122.54(8) . . ?
O1 Nb6 Nb3 46.01(7) . . ?
Ru1 Nb6 Nb3 114.728(16) . . ?
Nb1 Nb6 Nb3 62.471(14) . . ?
O18 Nb6 Nb2 135.78(10) . . ?
O9 Nb6 Nb2 79.74(9) . . ?
O8 Nb6 Nb2 122.00(8) . . ?
O14 Nb6 Nb2 79.02(8) . . ?
O13 Nb6 Nb2 33.28(8) . . ?
O1 Nb6 Nb2 43.79(7) . . ?
Ru1 Nb6 Nb2 57.017(13) . . ?
Nb1 Nb6 Nb2 58.754(13) . . ?
Nb3 Nb6 Nb2 89.801(14) . . ?
O18 Nb6 Nb5 135.86(11) . . ?
O9 Nb6 Nb5 122.36(8) . . ?
O8 Nb6 Nb5 79.31(8) . . ?
O14 Nb6 Nb5 32.55(8) . . ?
O13 Nb6 Nb5 78.46(8) . . ?
O1 Nb6 Nb5 43.96(7) . . ?
Ru1 Nb6 Nb5 56.124(12) . . ?
Nb1 Nb6 Nb5 90.211(14) . . ?
Nb3 Nb6 Nb5 58.621(12) . . ?
Nb2 Nb6 Nb5 60.161(12) . . ?
Nb6 O1 Nb2 92.61(10) . . ?
Nb6 O1 Nb1 87.72(9) . . ?
Nb2 O1 Nb1 87.87(10) . . ?
Nb6 O1 Nb3 88.27(10) . . ?
Nb2 O1 Nb3 179.09(14) . . ?
Nb1 O1 Nb3 91.91(10) . . ?
Nb6 O1 Nb4 179.68(16) . . ?
Nb2 O1 Nb4 87.51(9) . . ?
Nb1 O1 Nb4 92.58(10) . . ?
Nb3 O1 Nb4 91.61(10) . . ?
Nb6 O1 Nb5 92.53(10) . . ?
Nb2 O1 Nb5 92.52(10) . . ?
Nb1 O1 Nb5 179.53(14) . . ?
Nb3 O1 Nb5 87.70(10) . . ?
Nb4 O1 Nb5 87.17(9) . . ?
Nb5 O4 Nb4 115.92(14) . . ?
Nb2 O5 Nb4 115.37(14) . . ?
Nb2 O6 Nb1 115.72(14) . . ?
Nb3 O7 Nb5 115.57(14) . . ?
Nb3 O8 Nb6 115.46(14) . . ?
Nb6 O9 Nb1 115.64(14) . . ?
Nb1 O10 Nb3 114.32(13) . . ?
Nb1 O10 Ru2 98.11(12) . . ?
Nb3 O10 Ru2 97.41(11) . . ?
Nb1 O11 Nb4 114.92(14) . . ?
Nb1 O11 Ru2 97.99(11) . . ?
Nb4 O11 Ru2 97.19(12) . . ?
Nb5 O12 Nb2 114.79(14) . . ?
Nb5 O12 Ru1 97.24(12) . . ?
Nb2 O12 Ru1 98.94(11) . . ?
Nb6 O13 Nb2 113.53(13) . . ?
Nb6 O13 Ru1 98.76(12) . . ?
Nb2 O13 Ru1 98.36(11) . . ?
Nb5 O14 Nb6 114.66(14) . . ?
Nb5 O14 Ru1 97.21(11) . . ?
Nb6 O14 Ru1 98.78(12) . . ?
Nb3 O19 Nb4 115.54(14) . . ?
Nb3 O19 Ru2 98.78(12) . . ?
Nb4 O19 Ru2 97.98(12) . . ?
C6 C1 C2 118.6(4) . . ?
C6 C1 C7 121.3(5) . . ?
C2 C1 C7 119.9(5) . . ?
C6 C1 Ru2 70.5(3) . . ?
C2 C1 Ru2 70.2(3) . . ?
C7 C1 Ru2 127.7(3) . . ?
C3 C2 C1 121.2(4) . . ?
C3 C2 Ru2 71.6(3) . . ?
C1 C2 Ru2 71.9(3) . . ?
C3 C2 H2 119.3 . . ?
C1 C2 H2 119.4 . . ?
Ru2 C2 H2 129.8 . . ?
C2 C3 C4 120.5(5) . . ?
C2 C3 Ru2 70.5(3) . . ?
C4 C3 Ru2 71.2(3) . . ?
C2 C3 H3 119.7 . . ?
C4 C3 H3 119.8 . . ?
Ru2 C3 H3 131.4 . . ?
C3 C4 C5 117.8(4) . . ?
C3 C4 C8 122.3(5) . . ?
C5 C4 C8 119.8(4) . . ?
C3 C4 Ru2 70.9(2) . . ?
C5 C4 Ru2 69.9(2) . . ?
C8 C4 Ru2 128.2(3) . . ?
C6 C5 C4 121.3(4) . . ?
C6 C5 Ru2 71.3(3) . . ?
C4 C5 Ru2 72.0(3) . . ?
C6 C5 H5 119.3 . . ?
C4 C5 H5 119.4 . . ?
Ru2 C5 H5 129.9 . . ?
C1 C6 C5 120.5(5) . . ?
C1 C6 Ru2 71.9(3) . . ?
C5 C6 Ru2 70.4(3) . . ?
C1 C6 H6 119.8 . . ?
C5 C6 H6 119.7 . . ?
Ru2 C6 H6 130.7 . . ?
C1 C7 H7A 109.5 . . ?
C1 C7 H7B 109.5 . . ?
H7A C7 H7B 109.5 . . ?
C1 C7 H7C 109.5 . . ?
H7A C7 H7C 109.5 . . ?
H7B C7 H7C 109.5 . . ?
C4 C8 C9 113.7(4) . . ?
C4 C8 C10 109.7(4) . . ?
C9 C8 C10 109.9(5) . . ?
C4 C8 H8 107.8 . . ?
C9 C8 H8 107.8 . . ?
C10 C8 H8 107.8 . . ?
C8 C9 H9A 109.5 . . ?
C8 C9 H9B 109.5 . . ?
H9A C9 H9B 109.5 . . ?
C8 C9 H9C 109.5 . . ?
H9A C9 H9C 109.5 . . ?
H9B C9 H9C 109.5 . . ?
C8 C10 H10A 109.5 . . ?
C8 C10 H10B 109.5 . . ?
H10A C10 H10B 109.5 . . ?
C8 C10 H10C 109.5 . . ?
H10A C10 H10C 109.5 . . ?
H10B C10 H10C 109.5 . . ?
C16 C11 C12 117.3(4) . . ?
C16 C11 C17 122.5(5) . . ?
C12 C11 C17 120.1(5) . . ?
C16 C11 Ru1 70.2(3) . . ?
C12 C11 Ru1 69.6(3) . . ?
C17 C11 Ru1 129.5(3) . . ?
C13 C12 C11 121.8(4) . . ?
C13 C12 Ru1 71.4(3) . . ?
C11 C12 Ru1 72.5(3) . . ?
C13 C12 H12 119.1 . . ?
C11 C12 H12 119.1 . . ?
Ru1 C12 H12 129.5 . . ?
C12 C13 C14 120.3(5) . . ?
C12 C13 Ru1 70.4(3) . . ?
C14 C13 Ru1 71.8(3) . . ?
C12 C13 H13 119.7 . . ?
C14 C13 H13 119.9 . . ?
Ru1 C13 H13 130.6 . . ?
C15 C14 C13 117.8(4) . . ?
C15 C14 C18 120.1(5) . . ?
C13 C14 C18 122.0(5) . . ?
C15 C14 Ru1 69.7(3) . . ?
C13 C14 Ru1 70.0(3) . . ?
C18 C14 Ru1 129.1(3) . . ?
C14 C15 C16 121.2(5) . . ?
C14 C15 Ru1 72.5(3) . . ?
C16 C15 Ru1 71.4(3) . . ?
C14 C15 H15 119.4 . . ?
C16 C15 H15 119.4 . . ?
Ru1 C15 H15 129.1 . . ?
C11 C16 C15 121.4(5) . . ?
C11 C16 Ru1 72.1(3) . . ?
C15 C16 Ru1 70.4(3) . . ?
C11 C16 H16 119.2 . . ?
C15 C16 H16 119.4 . . ?
Ru1 C16 H16 131.1 . . ?
C11 C17 H17A 109.5 . . ?
C11 C17 H17B 109.5 . . ?
H17A C17 H17B 109.5 . . ?
C11 C17 H17C 109.5 . . ?
H17A C17 H17C 109.5 . . ?
H17B C17 H17C 109.5 . . ?
C14 C18 C19 114.1(5) . . ?
C14 C18 C20 108.6(5) . . ?
C19 C18 C20 110.0(5) . . ?
C14 C18 H18 108.0 . . ?
C19 C18 H18 108.0 . . ?
C20 C18 H18 108.0 . . ?
C18 C19 H19A 109.5 . . ?
C18 C19 H19B 109.5 . . ?
H19A C19 H19B 109.5 . . ?
C18 C19 H19C 109.5 . . ?
H19A C19 H19C 109.5 . . ?
H19B C19 H19C 109.5 . . ?
C18 C20 H20A 109.5 . . ?
C18 C20 H20B 109.5 . . ?
H20A C20 H20B 109.5 . . ?
C18 C20 H20C 109.5 . . ?
H20A C20 H20C 109.5 . . ?
H20B C20 H20C 109.5 . . ?

loop_
_geom_bond_atom_site_label_1
_geom_bond_atom_site_label_2
_geom_bond_distance
_geom_bond_site_symmetry_2
_geom_bond_publ_flag
Ru1 O12 2.116(3) . ?
Ru1 O13 2.125(3) . ?
Ru1 O14 2.125(3) . ?
Ru1 C12 2.155(4) . ?
Ru1 C15 2.155(5) . ?
Ru1 C13 2.168(5) . ?
Ru1 C16 2.168(5) . ?
Ru1 C14 2.191(5) . ?
Ru1 C11 2.193(5) . ?
Ru1 Nb5 3.1279(6) . ?
Ru1 Nb2 3.1699(7) . ?
Ru1 Nb6 3.1755(6) . ?
Ru2 O19 2.120(3) . ?
Ru2 O11 2.130(3) . ?
Ru2 O10 2.134(3) . ?
Ru2 C5 2.154(4) . ?
Ru2 C2 2.162(5) . ?
Ru2 C6 2.166(5) . ?
Ru2 C3 2.177(5) . ?
Ru2 C1 2.184(5) . ?
Ru2 C4 2.181(4) . ?
Ru2 Nb4 3.1388(6) . ?
Ru2 Nb3 3.1434(7) . ?
Ru2 Nb1 3.1544(6) . ?
Nb1 O3 1.766(3) . ?
Nb1 O9 1.950(3) . ?
Nb1 O6 1.970(3) . ?
Nb1 O10 2.041(3) . ?
Nb1 O11 2.049(3) . ?
Nb1 O1 2.389(3) . ?
Nb1 Nb6 3.3041(7) . ?
Nb1 Nb2 3.3142(6) . ?
Nb1 Nb3 3.4364(6) . ?
Nb1 Nb4 3.4590(6) . ?
Nb2 O16 1.770(3) . ?
Nb2 O6 1.944(3) . ?
Nb2 O5 1.948(3) . ?
Nb2 O12 2.054(3) . ?
Nb2 O13 2.063(3) . ?
Nb2 O1 2.388(3) . ?
Nb2 Nb4 3.3087(6) . ?
Nb2 Nb6 3.4471(6) . ?
Nb2 Nb5 3.4585(6) . ?
Nb3 O15 1.776(3) . ?
Nb3 O7 1.957(3) . ?
Nb3 O8 1.962(3) . ?
Nb3 O19 2.020(3) . ?
Nb3 O10 2.049(3) . ?
Nb3 O1 2.392(3) . ?
Nb3 Nb5 3.3190(6) . ?
Nb3 Nb6 3.3226(6) . ?
Nb3 Nb4 3.4328(6) . ?
Nb4 O2 1.769(3) . ?
Nb4 O4 1.954(3) . ?
Nb4 O5 1.967(3) . ?
Nb4 O19 2.039(3) . ?
Nb4 O11 2.054(3) . ?
Nb4 O1 2.396(3) . ?
Nb4 Nb5 3.3060(7) . ?
Nb5 O17 1.765(3) . ?
Nb5 O4 1.946(3) . ?
Nb5 O7 1.966(3) . ?
Nb5 O14 2.044(3) . ?
Nb5 O12 2.052(3) . ?
Nb5 O1 2.399(3) . ?
Nb5 Nb6 3.4532(6) . ?
Nb6 O18 1.761(3) . ?
Nb6 O9 1.953(3) . ?
Nb6 O8 1.968(3) . ?
Nb6 O14 2.058(3) . ?
Nb6 O13 2.058(3) . ?
Nb6 O1 2.380(3) . ?
C1 C6 1.400(7) . ?
C1 C2 1.413(7) . ?
C1 C7 1.512(7) . ?
C2 C3 1.411(7) . ?
C2 H2 0.9500 . ?
C3 C4 1.417(6) . ?
C3 H3 0.9500 . ?
C4 C5 1.417(7) . ?
C4 C8 1.526(6) . ?
C5 C6 1.416(7) . ?
C5 H5 0.9501 . ?
C6 H6 0.9500 . ?
C7 H7A 0.9800 . ?
C7 H7B 0.9800 . ?
C7 H7C 0.9800 . ?
C8 C9 1.531(8) . ?
C8 C10 1.534(7) . ?
C8 H8 1.0000 . ?
C9 H9A 0.9800 . ?
C9 H9B 0.9800 . ?
C9 H9C 0.9800 . ?
C10 H10A 0.9800 . ?
C10 H10B 0.9800 . ?
C10 H10C 0.9800 . ?
C11 C16 1.409(7) . ?
C11 C12 1.415(7) . ?
C11 C17 1.495(7) . ?
C12 C13 1.414(7) . ?
C12 H12 0.9500 . ?
C13 C14 1.427(7) . ?
C13 H13 0.9500 . ?
C14 C15 1.407(7) . ?
C14 C18 1.514(7) . ?
C15 C16 1.416(7) . ?
C15 H15 0.9500 . ?
C16 H16 0.9500 . ?
C17 H17A 0.9800 . ?
C17 H17B 0.9800 . ?
C17 H17C 0.9800 . ?
C18 C19 1.512(8) . ?
C18 C20 1.520(7) . ?
C18 H18 1.0000 . ?
C19 H19A 0.9800 . ?
C19 H19B 0.9800 . ?
C19 H19C 0.9800 . ?
C20 H20A 0.9800 . ?
C20 H20B 0.9800 . ?
C20 H20C 0.9800 . ?
